data_4115896
loop_
_publ_author_name
'Joseph B. Strong'
'Glenn P. A. Yap'
'Robert Ostrander'
'Louise M. Liable-Sands'
'Arnold L. Rheingold'
'Ren\'e Thouvenot'
'Pierre Gouzerh'
'Eric A. Maatta'

_publ_contact_author
;
     Dr. E. A. Maatta
     Department of Chemistry
     Kansas State University
     Manhattan, KS  66506
     USA
;
_publ_contact_author_email eam@ksu.edu
_publ_contact_author_fax '+913 532 6666'
_publ_contact_author_phone '+913 532 6665'
_publ_section_title
;
 A New Class of Functionalized Polyoxometalates: Synthetic, Structural,
 Spectroscopic, and Electrochemical Studies of Organoimido Derivatives of
 [Mo6O19]2-
;
_journal_name_full 'Journal of the American Chemical Society'
_journal_page_first 639
_journal_page_last 649
_journal_paper_doi 10.1021/ja9927974
_journal_volume 122
_journal_year 2000
_chemical_formula_sum 'C74 H135 Cl6 Mo6 N5 O16'
_chemical_formula_weight 2139.21
_chemical_name_systematic
; 
 ? 
;
_space_group_IT_number 2
_symmetry_cell_setting triclinic
_symmetry_space_group_name_Hall '-P 1'
_symmetry_space_group_name_H-M 'P -1'
_atom_sites_solution_hydrogens geom
_atom_sites_solution_primary direct
_atom_sites_solution_secondary difmap
_audit_creation_method SHELXL-97
_cell_angle_alpha 92.03(3)
_cell_angle_beta 101.77(3)
_cell_angle_gamma 98.51(2)
_cell_formula_units_Z 4
_cell_length_a 19.573(4)
_cell_length_b 21.725(5)
_cell_length_c 23.668(6)
_cell_measurement_reflns_used 25
_cell_measurement_temperature 293(2)
_cell_measurement_theta_max 12.5
_cell_measurement_theta_min 7.5
_cell_volume 9722(4)
_computing_cell_refinement XSCANS
_computing_data_collection 'Siemens P4'
_computing_data_reduction XSCANS
_computing_molecular_graphics XP
_computing_publication_material XCIF
_computing_structure_refinement 'SHELXTL-PLUS 4.2 (Sheldrick, 1994)'
_computing_structure_solution 'SHELXS (Sheldrick, 1990)'
_diffrn_ambient_temperature 220(2)
_diffrn_measured_fraction_theta_full 0.556
_diffrn_measured_fraction_theta_max 0.556
_diffrn_measurement_device_type 'Siemens P4'
_diffrn_measurement_method omege
_diffrn_radiation_monochromator graphite
_diffrn_radiation_source 'fine-focus sealed tube'
_diffrn_radiation_type MoK\a
_diffrn_radiation_wavelength 0.71073
_diffrn_reflns_av_R_equivalents 0.0000
_diffrn_reflns_av_sigmaI/netI 0.0674
_diffrn_reflns_limit_h_max -1
_diffrn_reflns_limit_h_min -21
_diffrn_reflns_limit_k_max 23
_diffrn_reflns_limit_k_min -22
_diffrn_reflns_limit_l_max 25
_diffrn_reflns_limit_l_min 0
_diffrn_reflns_number 14127
_diffrn_reflns_theta_full 22.49
_diffrn_reflns_theta_max 22.49
_diffrn_reflns_theta_min 2.03
_diffrn_standards_decay_% <1.0
_diffrn_standards_interval_count 197
_diffrn_standards_number 3
_exptl_absorpt_coefficient_mu 0.972
_exptl_absorpt_correction_type N/A
_exptl_crystal_colour orange
_exptl_crystal_density_diffrn 1.462
_exptl_crystal_description block
_exptl_crystal_F_000 4384
_exptl_crystal_size_max 0.36
_exptl_crystal_size_mid 0.32
_exptl_crystal_size_min 0.24
_refine_diff_density_max 1.186
_refine_diff_density_min -1.016
_refine_diff_density_rms 0.140
_refine_ls_extinction_method none
_refine_ls_goodness_of_fit_ref 1.88
_refine_ls_hydrogen_treatment mixed
_refine_ls_matrix_type full
_refine_ls_number_parameters 761
_refine_ls_number_reflns 14119
_refine_ls_number_restraints 24
_refine_ls_restrained_S_all 1.97
_refine_ls_R_factor_all 0.1360
_refine_ls_R_factor_gt 0.0965
_refine_ls_shift/su_max 0.260
_refine_ls_shift/su_mean 0.011
_refine_ls_structure_factor_coef Fsqd
_refine_ls_weighting_details 'calc w=1/[\s^2^(Fo^2^)+(0.1000P)^2^+0.0000P] where P=(Fo^2^+2Fc^2^)/3'
_refine_ls_weighting_scheme calc
_refine_ls_wR_factor_gt 0.1383
_refine_ls_wR_factor_ref 0.1507
_reflns_number_gt 8920
_reflns_number_total 14127
_reflns_threshold_expression >2sigma(I)
_cod_data_source_file ja9927974_1.cif
_cod_data_source_block maa08
_cod_database_code 4115896

loop_
_symmetry_equiv_pos_as_xyz
'x, y, z'
'-x, -y, -z'

loop_
_atom_site_label
_atom_site_type_symbol
_atom_site_fract_x
_atom_site_fract_y
_atom_site_fract_z
_atom_site_U_iso_or_equiv
_atom_site_adp_type
_atom_site_occupancy
_atom_site_symmetry_multiplicity
_atom_site_calc_flag
_atom_site_refinement_flags
Mo1 Mo 0.3228(8) 1.2121(5) 0.2786(6) 0.043(5) Uani 1 1 d .
Mo2 Mo 0.4550(8) 1.1853(6) 0.2248(7) 0.047(6) Uani 1 1 d .
Mo3 Mo 0.4273(8) 1.3260(5) 0.2436(6) 0.044(5) Uani 1 1 d .
Mo4 Mo 0.2945(9) 1.1443(6) 0.1482(7) 0.050(6) Uani 1 1 d .
Mo5 Mo 0.4027(9) 1.2620(6) 0.1122(7) 0.051(6) Uani 1 1 d .
Mo6 Mo 0.2661(9) 1.2897(6) 0.1677(7) 0.048(6) Uani 1 1 d .
Mo1' Mo 0.0753(8) 0.6224(5) 0.3178(6) 0.038(5) Uani 1 1 d .
Mo2' Mo 0.0534(8) 0.7664(5) 0.3254(7) 0.040(5) Uani 1 1 d .
Mo3' Mo 0.1902(7) 0.7297(5) 0.2850(6) 0.040(5) Uani 1 1 d .
Mo4' Mo 0.0906(8) 0.6314(5) 0.1827(7) 0.043(5) Uani 1 1 d .
Mo5' Mo -0.0509(8) 0.6695(6) 0.2250(7) 0.045(6) Uani 1 1 d .
Mo6' Mo 0.0674(8) 0.7799(5) 0.1907(7) 0.045(6) Uani 1 1 d .
O1 O 0.405(6) 1.174(4) 0.289(5) 0.04(2) Uiso 1 1 d .
O2 O 0.496(6) 1.268(4) 0.260(5) 0.05(2) Uiso 1 1 d .
O3 O 0.385(5) 1.293(4) 0.303(5) 0.04(2) Uiso 1 1 d .
O4 O 0.470(6) 1.210(4) 0.151(5) 0.05(2) Uiso 1 1 d .
O5 O 0.451(6) 1.327(4) 0.166(5) 0.05(2) Uiso 1 1 d .
O6 O 0.338(5) 1.354(4) 0.209(5) 0.04(2) Uiso 1 1 d .
O7 O 0.251(5) 1.264(4) 0.239(5) 0.04(2) Uiso 1 1 d .
O8 O 0.271(6) 1.144(4) 0.223(5) 0.04(2) Uiso 1 1 d .
O9 O 0.380(6) 1.117(4) 0.180(5) 0.05(2) Uiso 1 1 d .
O10 O 0.339(6) 1.184(4) 0.090(5) 0.05(2) Uiso 1 1 d .
O11 O 0.319(6) 1.298(4) 0.106(5) 0.05(2) Uiso 1 1 d .
O12 O 0.231(6) 1.208(4) 0.134(5) 0.05(2) Uiso 1 1 d .
O13 O 0.243(7) 1.079(5) 0.113(6) 0.07(3) Uiso 1 1 d .
O14 O 0.430(7) 1.276(5) 0.049(6) 0.06(3) Uiso 1 1 d .
O15 O 0.201(7) 1.328(5) 0.145(6) 0.07(3) Uiso 1 1 d .
O16 O 0.365(5) 1.238(4) 0.200(4) 0.033(19) Uiso 1 1 d .
O1' O 0.175(6) 0.659(4) 0.329(5) 0.05(2) Uiso 1 1 d .
O2' O 0.060(5) 0.689(4) 0.366(5) 0.04(2) Uiso 1 1 d .
O3' O 0.156(5) 0.780(4) 0.339(5) 0.04(2) Uiso 1 1 d .
O4' O -0.022(6) 0.610(4) 0.279(5) 0.05(2) Uiso 1 1 d .
O5' O -0.045(6) 0.727(4) 0.287(5) 0.05(2) Uiso 1 1 d .
O6' O 0.048(6) 0.819(4) 0.259(5) 0.05(2) Uiso 1 1 d .
O7' O 0.163(5) 0.790(4) 0.227(5) 0.04(2) Uiso 1 1 d .
O8' O 0.185(5) 0.671(4) 0.219(5) 0.04(2) Uiso 1 1 d .
O9' O 0.093(6) 0.582(4) 0.246(5) 0.04(2) Uiso 1 1 d .
O10' O -0.009(6) 0.622(4) 0.173(5) 0.05(2) Uiso 1 1 d .
O11' O -0.029(6) 0.739(4) 0.181(6) 0.06(3) Uiso 1 1 d .
O12' O 0.083(6) 0.710(4) 0.147(5) 0.05(2) Uiso 1 1 d .
O13' O 0.104(6) 0.584(4) 0.129(6) 0.06(3) Uiso 1 1 d .
O14' O -0.138(7) 0.647(5) 0.200(6) 0.07(3) Uiso 1 1 d .
O15' O 0.058(7) 0.836(5) 0.141(6) 0.07(3) Uiso 1 1 d .
O16' O 0.075(5) 0.701(3) 0.259(4) 0.034(19) Uiso 1 1 d .
N1 N 0.289(7) 1.195(5) 0.339(6) 0.04(3) Uiso 1 1 d .
N2 N 0.525(7) 1.146(5) 0.242(6) 0.05(3) Uiso 1 1 d .
N3 N 0.478(7) 1.395(5) 0.280(6) 0.05(3) Uiso 1 1 d .
N1' N 0.079(7) 0.562(5) 0.362(6) 0.04(3) Uiso 1 1 d .
N2' N 0.037(7) 0.814(5) 0.380(6) 0.04(3) Uiso 1 1 d .
N3' N 0.279(7) 0.755(5) 0.304(7) 0.05(3) Uiso 1 1 d .
C11 C 0.302(4) 1.161(4) 0.435(4) 0.03(3) Uiso 1 1 d G
C12 C 0.275(5) 1.149(5) 0.484(4) 0.06(4) Uiso 1 1 d G
C13 C 0.207(6) 1.158(5) 0.486(4) 0.06(4) Uiso 1 1 d G
C14 C 0.165(5) 1.178(5) 0.437(5) 0.07(5) Uiso 1 1 d G
C15 C 0.191(5) 1.190(5) 0.388(4) 0.05(4) Uiso 1 1 d G
C16 C 0.260(5) 1.182(4) 0.387(4) 0.04(3) Uiso 1 1 d G
C21 C 0.591(10) 1.063(7) 0.226(7) 0.14(9) Uiso 1 1 d G
C22 C 0.654(13) 1.038(6) 0.239(9) 0.16(11) Uiso 1 1 d G
C23 C 0.709(10) 1.067(9) 0.282(10) 0.18(12) Uiso 1 1 d G
C24 C 0.703(8) 1.121(9) 0.313(7) 0.14(9) Uiso 1 1 d G
C25 C 0.640(9) 1.146(5) 0.300(7) 0.08(5) Uiso 1 1 d G
C26 C 0.584(7) 1.117(7) 0.257(7) 0.06(4) Uiso 1 1 d G
C31 C 0.525(5) 1.455(4) 0.368(4) 0.06(4) Uiso 1 1 d G
C32 C 0.563(6) 1.510(5) 0.399(4) 0.07(4) Uiso 1 1 d G
C33 C 0.590(5) 1.558(4) 0.369(5) 0.08(5) Uiso 1 1 d G
C34 C 0.579(6) 1.553(4) 0.309(5) 0.07(5) Uiso 1 1 d G
C35 C 0.541(6) 1.498(5) 0.279(4) 0.06(4) Uiso 1 1 d G
C36 C 0.514(5) 1.449(4) 0.308(4) 0.06(4) Uiso 1 1 d G
C11' C 0.036(5) 0.459(5) 0.389(4) 0.04(3) Uiso 1 1 d G
C12' C 0.046(6) 0.408(3) 0.422(5) 0.06(4) Uiso 1 1 d G
C13' C 0.106(7) 0.411(4) 0.466(5) 0.07(5) Uiso 1 1 d G
C14' C 0.155(5) 0.466(5) 0.477(4) 0.07(5) Uiso 1 1 d G
C15' C 0.145(5) 0.516(4) 0.444(5) 0.05(4) Uiso 1 1 d G
C16' C 0.085(6) 0.513(3) 0.400(5) 0.04(3) Uiso 1 1 d G
C21' C 0.033(5) 0.835(4) 0.479(4) 0.04(3) Uiso 1 1 d G
C22' C 0.011(5) 0.870(4) 0.522(3) 0.06(4) Uiso 1 1 d G
C23' C -0.027(5) 0.917(4) 0.506(4) 0.05(4) Uiso 1 1 d G
C24' C -0.045(5) 0.931(4) 0.449(5) 0.07(4) Uiso 1 1 d G
C25' C -0.024(5) 0.897(4) 0.406(4) 0.06(4) Uiso 1 1 d G
C26' C 0.015(5) 0.849(4) 0.422(4) 0.04(3) Uiso 1 1 d G
C31' C 0.396(5) 0.782(5) 0.286(4) 0.05(4) Uiso 1 1 d G
C32' C 0.468(5) 0.807(5) 0.305(4) 0.06(4) Uiso 1 1 d G
C33' C 0.493(4) 0.833(5) 0.361(5) 0.08(5) Uiso 1 1 d G
C34' C 0.447(5) 0.835(5) 0.398(4) 0.06(4) Uiso 1 1 d G
C35' C 0.376(5) 0.811(5) 0.380(4) 0.05(4) Uiso 1 1 d G
C36' C 0.351(4) 0.784(5) 0.324(4) 0.05(3) Uiso 1 1 d G
C17 C 0.374(8) 1.154(5) 0.431(7) 0.06(4) Uiso 1 1 d D
C18 C 0.154(7) 1.215(6) 0.340(8) 0.07(4) Uiso 1 1 d D
C1A C 0.428(9) 1.218(7) 0.460(8) 0.07(5) Uiso 1 1 d D
C1B C 0.403(10) 1.097(8) 0.468(8) 0.08(5) Uiso 1 1 d D
C1C C 0.110(11) 1.162(9) 0.289(9) 0.11(7) Uiso 1 1 d D
C1D C 0.092(10) 1.257(8) 0.348(10) 0.08(5) Uiso 1 1 d D
C27 C 0.542(17) 1.041(15) 0.195(19) 0.25(19) Uiso 1 1 d D
C28 C 0.638(9) 1.203(9) 0.337(9) 0.10(7) Uiso 1 1 d D
C2A C 0.49(2) 0.971(14) 0.180(19) 0.18(12) Uiso 1 1 d D
C2B C 0.51(2) 1.050(16) 0.125(18) 0.20(14) Uiso 1 1 d D
C2C C 0.581(14) 1.177(9) 0.377(12) 0.10(7) Uiso 1 1 d D
C2D C 0.713(11) 1.242(13) 0.377(11) 0.15(10) Uiso 1 1 d D
C37 C 0.496(7) 1.397(6) 0.398(6) 0.06(4) Uiso 1 1 d D
C38 C 0.536(9) 1.484(8) 0.217(9) 0.10(6) Uiso 1 1 d D
C3A C 0.554(10) 1.348(8) 0.408(10) 0.10(6) Uiso 1 1 d D
C3B C 0.493(11) 1.417(8) 0.465(7) 0.09(6) Uiso 1 1 d D
C3C C 0.594(13) 1.527(8) 0.188(12) 0.10(6) Uiso 1 1 d D
C3D C 0.465(11) 1.509(11) 0.183(10) 0.13(8) Uiso 1 1 d D
C17' C -0.028(7) 0.460(5) 0.349(7) 0.06(4) Uiso 1 1 d D
C18' C 0.196(8) 0.578(6) 0.458(7) 0.07(5) Uiso 1 1 d D
C1A' C -0.082(10) 0.396(8) 0.320(9) 0.09(6) Uiso 1 1 d D
C1B' C -0.086(10) 0.501(7) 0.366(10) 0.08(5) Uiso 1 1 d D
C1C' C 0.273(8) 0.572(8) 0.501(7) 0.08(5) Uiso 1 1 d D
C1D' C 0.156(11) 0.626(6) 0.490(10) 0.07(5) Uiso 1 1 d D
C27' C 0.072(7) 0.783(6) 0.492(6) 0.06(4) Uiso 1 1 d D
C28' C -0.058(14) 0.905(9) 0.336(13) 0.11(7) Uiso 1 1 d D
C2A' C 0.060(11) 0.748(8) 0.550(8) 0.09(6) Uiso 1 1 d D
C2B' C 0.159(7) 0.805(10) 0.501(10) 0.10(7) Uiso 1 1 d D
C2C' C -0.04(2) 0.980(9) 0.33(2) 0.19(13) Uiso 1 1 d D
C2D' C -0.16(3) 0.93(10) 0.34(9) 1.0(15) Uiso 1 1 d D
C37' C 0.367(9) 0.756(5) 0.224(8) 0.06(4) Uiso 1 1 d D
C38' C 0.319(9) 0.816(5) 0.417(6) 0.06(4) Uiso 1 1 d D
C3A' C 0.372(16) 0.680(6) 0.221(14) 0.13(8) Uiso 1 1 d D
C3B' C 0.409(14) 0.788(9) 0.176(10) 0.10(7) Uiso 1 1 d D
C3C' C 0.315(10) 0.750(6) 0.450(8) 0.07(4) Uiso 1 1 d D
C3D' C 0.348(10) 0.874(7) 0.467(8) 0.08(5) Uiso 1 1 d D
N40 N 0.672(10) 1.286(7) 0.144(9) 0.08(4) Uiso 1 1 d .
C40 C 0.708(14) 1.434(10) 0.330(13) 0.10(7) Uiso 1 1 d .
C41 C 0.663(13) 1.378(9) 0.288(11) 0.09(6) Uiso 1 1 d .
C42 C 0.694(14) 1.350(10) 0.234(12) 0.10(6) Uiso 1 1 d .
C43 C 0.646(10) 1.298(7) 0.199(9) 0.06(4) Uiso 1 1 d .
C44 C 0.88(3) 1.18(2) 0.27(3) 0.3(2) Uiso 1 1 d .
C45 C 0.85(2) 1.227(15) 0.22(2) 0.17(12) Uiso 1 1 d .
C46 C 0.757(19) 1.223(13) 0.189(17) 0.14(9) Uiso 1 1 d .
C47 C 0.748(12) 1.275(9) 0.155(11) 0.08(5) Uiso 1 1 d .
C49 C 0.581(17) 1.154(13) 0.030(15) 0.14(9) Uiso 1 1 d .
C50 C 0.634(16) 1.207(11) 0.057(14) 0.11(7) Uiso 1 1 d .
C51 C 0.618(12) 1.227(9) 0.112(11) 0.08(5) Uiso 1 1 d .
C53 C 0.59(2) 1.410(15) 0.045(18) 0.17(11) Uiso 1 1 d .
C54 C 0.592(15) 1.356(11) 0.083(13) 0.11(7) Uiso 1 1 d .
C55 C 0.675(12) 1.340(9) 0.108(11) 0.08(5) Uiso 1 1 d .
N60 N 0.249(8) 0.471(5) 0.288(7) 0.05(3) Uiso 1 1 d .
C60 C 0.28(5) 0.50(4) 0.19(5) 0.4(4) Uiso 1 1 d .
C61 C 0.271(17) 0.526(11) 0.134(14) 0.12(8) Uiso 1 1 d .
C62 C 0.240(12) 0.521(9) 0.194(11) 0.07(5) Uiso 1 1 d .
C63 C 0.272(10) 0.473(7) 0.230(8) 0.05(4) Uiso 1 1 d .
C64 C 0.023(16) 0.332(12) 0.192(15) 0.13(9) Uiso 1 1 d .
C65 C 0.057(17) 0.392(12) 0.225(16) 0.13(8) Uiso 1 1 d .
C66 C 0.142(13) 0.398(9) 0.249(12) 0.09(6) Uiso 1 1 d .
C67 C 0.176(11) 0.461(8) 0.285(10) 0.07(5) Uiso 1 1 d .
C68 C 0.293(12) 0.344(8) 0.470(10) 0.08(5) Uiso 1 1 d .
C69 C 0.295(10) 0.351(7) 0.402(9) 0.06(4) Uiso 1 1 d .
C70 C 0.272(10) 0.411(7) 0.383(9) 0.06(4) Uiso 1 1 d .
C71 C 0.284(9) 0.419(7) 0.320(8) 0.05(4) Uiso 1 1 d .
C72 C 0.445(14) 0.649(10) 0.383(12) 0.10(6) Uiso 1 1 d .
C73 C 0.366(11) 0.622(8) 0.370(10) 0.08(5) Uiso 1 1 d .
C74 C 0.356(11) 0.558(8) 0.340(10) 0.07(5) Uiso 1 1 d .
C75 C 0.269(10) 0.538(7) 0.321(9) 0.06(4) Uiso 1 1 d .
N90 N 0.251(9) 0.969(6) 0.266(7) 0.07(4) Uiso 1 1 d .
C90 C 0.512(16) 1.004(11) 0.364(14) 0.12(8) Uiso 1 1 d .
C91 C 0.452(14) 1.033(10) 0.338(12) 0.10(6) Uiso 1 1 d .
C92 C 0.377(12) 0.979(9) 0.312(11) 0.08(5) Uiso 1 1 d .
C93 C 0.324(10) 1.014(7) 0.289(9) 0.06(4) Uiso 1 1 d .
C94 C 0.24(9) 0.91(6) 0.11(8) 0.7(10) Uiso 1 1 d .
C95 C 0.28(2) 0.896(17) 0.12(2) 0.15(11) Uiso 1 1 d .
C96 C 0.295(13) 0.945(9) 0.176(12) 0.09(6) Uiso 1 1 d .
C97 C 0.258(10) 0.917(7) 0.221(9) 0.06(4) Uiso 1 1 d .
C98 C -0.02(6) 0.99(4) 0.11(5) 0.5(5) Uiso 1 1 d .
C99 C 0.08(2) 1.014(14) 0.188(18) 0.15(10) Uiso 1 1 d .
C100 C 0.124(16) 0.975(12) 0.218(14) 0.12(8) Uiso 1 1 d .
C101 C 0.201(12) 1.010(8) 0.237(10) 0.08(5) Uiso 1 1 d .
C102 C 0.171(12) 0.982(9) 0.459(11) 0.08(5) Uiso 1 1 d .
C103 C 0.177(10) 0.940(7) 0.402(9) 0.06(4) Uiso 1 1 d .
C104 C 0.219(10) 0.979(7) 0.367(9) 0.06(4) Uiso 1 1 d .
C105 C 0.224(10) 0.934(7) 0.315(9) 0.06(4) Uiso 1 1 d .
Cl1 Cl 0.233(4) 0.399(3) 0.636(3) 0.112(18) Uiso 1 1 d .
Cl2 Cl 0.138(4) 0.273(3) 0.557(3) 0.105(17) Uiso 1 1 d .
C201 C 0.106(13) 0.328(9) 0.605(11) 0.09(6) Uiso 1 1 d .
C200 C 0.158(13) 0.357(9) 0.654(11) 0.09(6) Uiso 1 1 d .
Cl3 Cl 0.195(7) 0.515(5) 0.803(7) 0.22(4) Uiso 1 1 d .
Cl4 Cl 0.175(7) 0.543(5) 0.935(6) 0.21(4) Uiso 1 1 d .
C300 C 0.10(2) 0.503(14) 0.825(19) 0.15(10) Uiso 1 1 d .
C301 C 0.12(2) 0.480(15) 0.885(19) 0.16(11) Uiso 1 1 d .
Cl5 Cl 0.719(5) 0.317(4) 0.956(5) 0.15(3) Uiso 1 1 d .
Cl6 Cl 0.859(6) 0.269(4) 1.033(5) 0.17(3) Uiso 1 1 d .
C400 C 0.84(2) 0.295(15) 0.96(2) 0.15(11) Uiso 1 1 d .
C401 C 0.791(18) 0.315(13) 0.927(17) 0.13(9) Uiso 1 1 d .
C110 C 0.04(3) 0.45(2) 1.06(3) 0.25(19) Uiso 1 1 d .
C111 C 0.03(2) 0.395(16) 1.00(2) 0.18(12) Uiso 1 1 d .
C112 C 0.09(2) 0.358(17) 1.01(2) 0.20(14) Uiso 1 1 d .
C113 C 0.07(2) 0.299(16) 0.96(2) 0.18(12) Uiso 1 1 d .
C114 C 0.13(2) 0.251(16) 0.97(2) 0.20(14) Uiso 1 1 d .
C115 C 0.29(3) 0.04(2) 0.61(3) 0.25(19) Uiso 1 1 d .
C116 C 0.30(3) 0.11(2) 0.66(2) 0.22(16) Uiso 1 1 d .
C117 C 0.322(15) 0.145(12) 0.630(13) 0.11(7) Uiso 1 1 d .
C118 C 0.31(2) 0.194(18) 0.66(2) 0.20(14) Uiso 1 1 d .
C119 C 0.343(19) 0.257(14) 0.632(17) 0.17(11) Uiso 1 1 d .

loop_
_atom_site_aniso_label
_atom_site_aniso_U_11
_atom_site_aniso_U_22
_atom_site_aniso_U_33
_atom_site_aniso_U_23
_atom_site_aniso_U_13
_atom_site_aniso_U_12
Mo1 0.049(11) 0.042(7) 0.037(11) 0.005(7) 0.016(12) -0.002(7)
Mo2 0.050(11) 0.047(8) 0.043(12) 0.000(7) 0.016(13) -0.001(7)
Mo3 0.055(11) 0.037(7) 0.037(11) -0.004(7) 0.015(12) -0.009(7)
Mo4 0.060(12) 0.039(7) 0.046(12) -0.004(8) 0.009(14) -0.007(8)
Mo5 0.070(13) 0.049(8) 0.034(11) 0.000(8) 0.019(13) -0.005(8)
Mo6 0.060(13) 0.045(8) 0.039(12) 0.006(8) 0.009(14) 0.010(8)
Mo1' 0.046(10) 0.032(6) 0.036(11) 0.006(7) 0.012(12) -0.002(7)
Mo2' 0.045(11) 0.036(7) 0.039(11) 0.000(7) 0.012(12) 0.003(7)
Mo3' 0.038(10) 0.042(7) 0.038(11) 0.005(7) 0.012(11) -0.002(7)
Mo4' 0.057(12) 0.039(7) 0.032(11) 0.001(7) 0.013(12) 0.002(7)
Mo5' 0.040(11) 0.045(8) 0.045(12) 0.005(8) 0.004(13) -0.005(7)
Mo6' 0.055(12) 0.037(7) 0.038(12) 0.012(7) 0.007(13) 0.000(7)

loop_
_atom_type_symbol
_atom_type_description
_atom_type_scat_dispersion_real
_atom_type_scat_dispersion_imag
_atom_type_scat_source
C C 0.0033 0.0016 'International Tables Vol C Tables 4.2.6.8 and 6.1.1.4'
H H 0.0000 0.0000 'International Tables Vol C Tables 4.2.6.8 and 6.1.1.4'
N N 0.0061 0.0033 'International Tables Vol C Tables 4.2.6.8 and 6.1.1.4'
O O 0.0106 0.0060 'International Tables Vol C Tables 4.2.6.8 and 6.1.1.4'
Mo Mo -1.6832 0.6857 'International Tables Vol C Tables 4.2.6.8 and 6.1.1.4'
Cl Cl 0.1484 0.1585 'International Tables Vol C Tables 4.2.6.8 and 6.1.1.4'

loop_
_geom_angle_atom_site_label_1
_geom_angle_atom_site_label_2
_geom_angle_atom_site_label_3
_geom_angle
N1 Mo1 O1 104(5)
N1 Mo1 O8 101(5)
O1 Mo1 O8 91(4)
N1 Mo1 O3 103(5)
O1 Mo1 O3 88(4)
O8 Mo1 O3 155(4)
N1 Mo1 O7 100(5)
O1 Mo1 O7 156(3)
O8 Mo1 O7 86(4)
O3 Mo1 O7 85(4)
N1 Mo1 O16 178(4)
O1 Mo1 O16 78(4)
O8 Mo1 O16 79(3)
O3 Mo1 O16 76(3)
O7 Mo1 O16 78(3)
N1 Mo1 Mo3 136(4)
O1 Mo1 Mo3 82(2)
O8 Mo1 Mo3 123(2)
O3 Mo1 Mo3 33(2)
O7 Mo1 Mo3 80(2)
O16 Mo1 Mo3 43(2)
N2 Mo2 O4 98(5)
N2 Mo2 O2 102(6)
O4 Mo2 O2 91(4)
N2 Mo2 O1 105(5)
O4 Mo2 O1 157(5)
O2 Mo2 O1 87(4)
N2 Mo2 O9 101(5)
O4 Mo2 O9 86(4)
O2 Mo2 O9 157(5)
O1 Mo2 O9 87(4)
N2 Mo2 O16 178(4)
O4 Mo2 O16 81(4)
O2 Mo2 O16 78(4)
O1 Mo2 O16 76(4)
O9 Mo2 O16 79(4)
N2 Mo2 Mo3 136(4)
O4 Mo2 Mo3 85(3)
O2 Mo2 Mo3 35(4)
O1 Mo2 Mo3 81(2)
O9 Mo2 Mo3 122(3)
O16 Mo2 Mo3 43(2)
N3 Mo3 O3 100(5)
N3 Mo3 O2 100(6)
O3 Mo3 O2 89(4)
N3 Mo3 O6 102(5)
O3 Mo3 O6 89(4)
O2 Mo3 O6 157(4)
N3 Mo3 O5 103(4)
O3 Mo3 O5 156(4)
O2 Mo3 O5 85(4)
O6 Mo3 O5 88(4)
N3 Mo3 O16 178(6)
O3 Mo3 O16 79(4)
O2 Mo3 O16 78(4)
O6 Mo3 O16 79(4)
O5 Mo3 O16 78(3)
N3 Mo3 Mo1 135(4)
O3 Mo3 Mo1 35(3)
O2 Mo3 Mo1 83(2)
O6 Mo3 Mo1 83(2)
O5 Mo3 Mo1 122(3)
O16 Mo3 Mo1 43.9(19)
N3 Mo3 Mo2 134(5)
O3 Mo3 Mo2 83(2)
O2 Mo3 Mo2 34(3)
O6 Mo3 Mo2 123(3)
O5 Mo3 Mo2 79(3)
O16 Mo3 Mo2 44(3)
Mo1 Mo3 Mo2 60.2(3)
O13 Mo4 O9 104(5)
O13 Mo4 O8 103(4)
O9 Mo4 O8 89(4)
O13 Mo4 O10 104(5)
O9 Mo4 O10 89(4)
O8 Mo4 O10 152(4)
O13 Mo4 O12 103(6)
O9 Mo4 O12 153(5)
O8 Mo4 O12 84(4)
O10 Mo4 O12 85(4)
O13 Mo4 O16 178(3)
O9 Mo4 O16 77(4)
O8 Mo4 O16 75(3)
O10 Mo4 O16 77(4)
O12 Mo4 O16 76(4)
O14 Mo5 O5 106(5)
O14 Mo5 O11 105(5)
O5 Mo5 O11 89(5)
O14 Mo5 O10 101(5)
O5 Mo5 O10 153(4)
O11 Mo5 O10 85(4)
O14 Mo5 O4 103(5)
O5 Mo5 O4 87(5)
O11 Mo5 O4 152(4)
O10 Mo5 O4 85(5)
O14 Mo5 O16 178(4)
O5 Mo5 O16 75(3)
O11 Mo5 O16 76(4)
O10 Mo5 O16 78(4)
O4 Mo5 O16 75(3)
O15 Mo6 O7 104(5)
O15 Mo6 O12 104(6)
O7 Mo6 O12 90(4)
O15 Mo6 O6 102(5)
O7 Mo6 O6 88(4)
O12 Mo6 O6 154(5)
O15 Mo6 O11 102(5)
O7 Mo6 O11 154(5)
O12 Mo6 O11 86(4)
O6 Mo6 O11 85(4)
O15 Mo6 O16 178(4)
O7 Mo6 O16 78(4)
O12 Mo6 O16 78(4)
O6 Mo6 O16 76(4)
O11 Mo6 O16 76(4)
N1' Mo1' O2' 103(4)
N1' Mo1' O4' 102(5)
O2' Mo1' O4' 91(4)
N1' Mo1' O1' 102(5)
O2' Mo1' O1' 90(4)
O4' Mo1' O1' 154(4)
N1' Mo1' O9' 101(4)
O2' Mo1' O9' 156(4)
O4' Mo1' O9' 86(4)
O1' Mo1' O9' 84(4)
N1' Mo1' O16' 178(4)
O2' Mo1' O16' 78(3)
O4' Mo1' O16' 79(4)
O1' Mo1' O16' 76(4)
O9' Mo1' O16' 78(3)
N1' Mo1' Mo3' 135(4)
O2' Mo1' Mo3' 82(2)
O4' Mo1' Mo3' 122(3)
O1' Mo1' Mo3' 33(3)
O9' Mo1' Mo3' 80(2)
O16' Mo1' Mo3' 43(3)
N2' Mo2' O3' 102(5)
N2' Mo2' O6' 104(5)
O3' Mo2' O6' 91(4)
N2' Mo2' O2' 100(5)
O3' Mo2' O2' 88(4)
O6' Mo2' O2' 156(4)
N2' Mo2' O5' 101(5)
O3' Mo2' O5' 156(4)
O6' Mo2' O5' 85(4)
O2' Mo2' O5' 87(4)
N2' Mo2' O16' 176(5)
O3' Mo2' O16' 77(4)
O6' Mo2' O16' 80(3)
O2' Mo2' O16' 77(3)
O5' Mo2' O16' 79(3)
N2' Mo2' Mo3' 137(5)
O3' Mo2' Mo3' 34(3)
O6' Mo2' Mo3' 84(2)
O2' Mo2' Mo3' 82(2)
O5' Mo2' Mo3' 122(2)
O16' Mo2' Mo3' 43(3)
N3' Mo3' O1' 105(6)
N3' Mo3' O3' 101(5)
O1' Mo3' O3' 90(4)
N3' Mo3' O8' 101(5)
O1' Mo3' O8' 88(4)
O3' Mo3' O8' 158(5)
N3' Mo3' O7' 99(5)
O1' Mo3' O7' 156(5)
O3' Mo3' O7' 87(4)
O8' Mo3' O7' 86(4)
N3' Mo3' O16' 177(5)
O1' Mo3' O16' 78(4)
O3' Mo3' O16' 78(4)
O8' Mo3' O16' 80(4)
O7' Mo3' O16' 78(4)
N3' Mo3' Mo2' 135(4)
O1' Mo3' Mo2' 84(2)
O3' Mo3' Mo2' 34(3)
O8' Mo3' Mo2' 124(3)
O7' Mo3' Mo2' 80(2)
O16' Mo3' Mo2' 44(2)
N3' Mo3' Mo1' 139(4)
O1' Mo3' Mo1' 34(4)
O3' Mo3' Mo1' 82(2)
O8' Mo3' Mo1' 84(2)
O7' Mo3' Mo1' 122(3)
O16' Mo3' Mo1' 44(2)
Mo2' Mo3' Mo1' 60.1(3)
O13' Mo4' O9' 104(5)
O13' Mo4' O10' 104(5)
O9' Mo4' O10' 88(5)
O13' Mo4' O8' 103(5)
O9' Mo4' O8' 88(5)
O10' Mo4' O8' 152(4)
O13' Mo4' O12' 104(5)
O9' Mo4' O12' 152(4)
O10' Mo4' O12' 86(4)
O8' Mo4' O12' 85(5)
O13' Mo4' O16' 178(4)
O9' Mo4' O16' 76(3)
O10' Mo4' O16' 77(4)
O8' Mo4' O16' 75(3)
O12' Mo4' O16' 75(3)
O14' Mo5' O5' 105(5)
O14' Mo5' O11' 103(6)
O5' Mo5' O11' 88(4)
O14' Mo5' O4' 105(5)
O5' Mo5' O4' 89(5)
O11' Mo5' O4' 151(5)
O14' Mo5' O10' 103(5)
O5' Mo5' O10' 152(5)
O11' Mo5' O10' 86(4)
O4' Mo5' O10' 83(4)
O14' Mo5' O16' 179(4)
O5' Mo5' O16' 76(4)
O11' Mo5' O16' 77(5)
O4' Mo5' O16' 75(4)
O10' Mo5' O16' 76(4)
O15' Mo6' O7' 108(5)
O15' Mo6' O12' 103(5)
O7' Mo6' O12' 88(4)
O15' Mo6' O11' 101(6)
O7' Mo6' O11' 152(5)
O12' Mo6' O11' 87(4)
O15' Mo6' O6' 104(4)
O7' Mo6' O6' 89(4)
O12' Mo6' O6' 153(4)
O11' Mo6' O6' 83(4)
O15' Mo6' O16' 177(5)
O7' Mo6' O16' 75(4)
O12' Mo6' O16' 77(4)
O11' Mo6' O16' 77(4)
O6' Mo6' O16' 76(3)
Mo1 O1 Mo2 113(6)
Mo2 O2 Mo3 111(6)
Mo3 O3 Mo1 112(5)
Mo2 O4 Mo5 115(4)
Mo5 O5 Mo3 116(4)
Mo6 O6 Mo3 114(4)
Mo6 O7 Mo1 114(4)
Mo4 O8 Mo1 116(4)
Mo4 O9 Mo2 114(4)
Mo5 O10 Mo4 118(6)
Mo5 O11 Mo6 119(7)
Mo6 O12 Mo4 118(7)
Mo3 O16 Mo2 93(4)
Mo3 O16 Mo1 93(3)
Mo2 O16 Mo1 93(4)
Mo3 O16 Mo6 90(3)
Mo2 O16 Mo6 176(5)
Mo1 O16 Mo6 90(2)
Mo3 O16 Mo5 90(2)
Mo2 O16 Mo5 89(2)
Mo1 O16 Mo5 176(5)
Mo6 O16 Mo5 88(3)
Mo3 O16 Mo4 177(5)
Mo2 O16 Mo4 89(3)
Mo1 O16 Mo4 90(3)
Mo6 O16 Mo4 87(4)
Mo5 O16 Mo4 87(3)
Mo3' O1' Mo1' 113(6)
Mo1' O2' Mo2' 113(4)
Mo2' O3' Mo3' 112(6)
Mo5' O4' Mo1' 117(4)
Mo5' O5' Mo2' 115(4)
Mo6' O6' Mo2' 114(4)
Mo6' O7' Mo3' 116(4)
Mo4' O8' Mo3' 114(4)
Mo4' O9' Mo1' 116(4)
Mo4' O10' Mo5' 120(7)
Mo5' O11' Mo6' 119(7)
Mo6' O12' Mo4' 120(5)
Mo3' O16' Mo2' 93(4)
Mo3' O16' Mo1' 93(4)
Mo2' O16' Mo1' 93(3)
Mo3' O16' Mo6' 91(2)
Mo2' O16' Mo6' 90(3)
Mo1' O16' Mo6' 175(5)
Mo3' O16' Mo5' 177(4)
Mo2' O16' Mo5' 89(3)
Mo1' O16' Mo5' 89(3)
Mo6' O16' Mo5' 87(4)
Mo3' O16' Mo4' 90(2)
Mo2' O16' Mo4' 176(6)
Mo1' O16' Mo4' 90(3)
Mo6' O16' Mo4' 87(3)
Mo5' O16' Mo4' 87(3)
C16 N1 Mo1 178(10)
C26 N2 Mo2 178(10)
C36 N3 Mo3 176(9)
C16' N1' Mo1' 177(10)
C26' N2' Mo2' 173(10)
C36' N3' Mo3' 172(9)
C12 C11 C16 120.00(6)
C12 C11 C17 123(8)
C16 C11 C17 117(8)
C11 C12 C13 120.0
C14 C13 C12 120.00(6)
C13 C14 C15 120.00(7)
C16 C15 C14 120.0
C16 C15 C18 117(7)
C14 C15 C18 122(7)
C15 C16 C11 120.0
C15 C16 N1 121(8)
C11 C16 N1 119(8)
C27 C21 C22 126(10)
C27 C21 C26 114(10)
C22 C21 C26 120.00(8)
C21 C22 C23 120.0
C22 C23 C24 120.00(9)
C25 C24 C23 120.00(9)
C24 C25 C26 120.0
C24 C25 C28 115(10)
C26 C25 C28 125(10)
C25 C26 C21 120.00(10)
C25 C26 N2 118(10)
C21 C26 N2 122(10)
C32 C31 C36 120.0
C32 C31 C37 123(9)
C36 C31 C37 117(9)
C33 C32 C31 120.0
C34 C33 C32 120.00(7)
C33 C34 C35 120.0
C36 C35 C34 120.0
C36 C35 C38 115(9)
C34 C35 C38 124(9)
N3 C36 C35 121(9)
N3 C36 C31 119(9)
C35 C36 C31 120.0
C12' C11' C16' 120.0
C12' C11' C17' 121(9)
C16' C11' C17' 119(9)
C13' C12' C11' 120.0
C12' C13' C14' 120.0
C15' C14' C13' 120.00(7)
C14' C15' C16' 120.0
C14' C15' C18' 121(10)
C16' C15' C18' 119(10)
C15' C16' C11' 120.0
C15' C16' N1' 120(9)
C11' C16' N1' 119(10)
C22' C21' C26' 120.0
C22' C21' C27' 123(8)
C26' C21' C27' 117(8)
C23' C22' C21' 120.0
C22' C23' C24' 120.0
C25' C24' C23' 120.0
C25' C24' C2D' 74(10)
C23' C24' C2D' 147(10)
C24' C25' C26' 120.0
C24' C25' C28' 119(9)
C26' C25' C28' 120(9)
C24' C25' C2D' 79(10)
C26' C25' C2D' 144(10)
C28' C25' C2D' 45(10)
C25' C26' C21' 120.0
C25' C26' N2' 122(8)
C21' C26' N2' 118(8)
C32' C31' C36' 120.0
C32' C31' C37' 121(8)
C36' C31' C37' 119(8)
C33' C32' C31' 120.0
C32' C33' C34' 120.00(7)
C35' C34' C33' 120.0
C36' C35' C34' 120.00(6)
C36' C35' C38' 116(8)
C34' C35' C38' 124(8)
C35' C36' C31' 120.00(6)
C35' C36' N3' 122(8)
C31' C36' N3' 118(8)
C11 C17 C1A 109(10)
C11 C17 C1B 113(10)
C1A C17 C1B 105(10)
C15 C18 C1C 113(10)
C15 C18 C1D 120(10)
C1C C18 C1D 102(10)
C21 C27 C2B 132(10)
C21 C27 C2A 137(10)
C2B C27 C2A 84(10)
C25 C28 C2C 102(10)
C25 C28 C2D 120(10)
C2C C28 C2D 113(10)
C31 C37 C3B 111(10)
C31 C37 C3A 110(10)
C3B C37 C3A 102(10)
C35 C38 C3C 116(10)
C35 C38 C3D 106(10)
C3C C38 C3D 98(10)
C11' C17' C1A' 124(10)
C11' C17' C1B' 119(10)
C1A' C17' C1B' 99(10)
C15' C18' C1C' 114(10)
C15' C18' C1D' 107(10)
C1C' C18' C1D' 109(10)
C21' C27' C2A' 114(10)
C21' C27' C2B' 113(10)
C2A' C27' C2B' 106(10)
C2C' C28' C25' 103(10)
C2C' C28' C2D' 86(10)
C25' C28' C2D' 101(10)
C28' C2D' C24' 58(10)
C28' C2D' C25' 33(10)
C24' C2D' C25' 26(10)
C31' C37' C3A' 108(10)
C31' C37' C3B' 114(10)
C3A' C37' C3B' 107(10)
C35' C38' C3C' 104(9)
C35' C38' C3D' 110(10)
C3C' C38' C3D' 108(10)
C47 N40 C55 102(10)
C47 N40 C43 113(10)
C55 N40 C43 114(10)
C47 N40 C51 112(10)
C55 N40 C51 113(10)
C43 N40 C51 104(10)
C40 C41 C42 120(10)
C43 C42 C41 113(10)
C42 C43 N40 109(10)
C44 C45 C46 117(10)
C47 C46 C45 106(10)
C46 C47 N40 111(10)
C49 C50 C51 108(10)
C50 C51 N40 113(10)
C53 C54 C55 113(10)
N40 C55 C54 110(10)
C67 N60 C63 117(10)
C67 N60 C75 100(10)
C63 N60 C75 110(9)
C67 N60 C71 110(10)
C63 N60 C71 105(9)
C75 N60 C71 115(10)
C63 C60 C62 91(10)
C63 C60 C61 161(10)
C62 C60 C61 85(10)
C62 C61 C60 34(10)
C60 C62 C63 51(10)
C60 C62 C61 61(10)
C63 C62 C61 110(10)
C60 C63 N60 144(10)
C60 C63 C62 38(10)
N60 C63 C62 111(10)
C64 C65 C66 114(10)
C67 C66 C65 113(10)
N60 C67 C66 109(10)
C70 C69 C68 110(10)
C69 C70 C71 107(10)
C70 C71 N60 115(10)
C74 C73 C72 108(10)
C73 C74 C75 104(10)
N60 C75 C74 111(10)
C101 N90 C105 112(10)
C101 N90 C93 105(10)
C105 N90 C93 112(10)
C101 N90 C97 110(10)
C105 N90 C97 105(10)
C93 N90 C97 112(10)
C90 C91 C92 112(10)
C93 C92 C91 105(10)
C92 C93 N90 109(10)
C94 C95 C96 84(10)
C97 C96 C95 106(10)
C96 C97 N90 110(10)
C99 C100 C101 110(10)
N90 C101 C100 113(10)
C104 C103 C102 109(10)
C103 C104 C105 105(10)
N90 C105 C104 113(10)
C200 C201 Cl2 116(10)
C201 C200 Cl1 113(10)
C301 C300 Cl3 98(10)
C300 C301 Cl4 110(10)
C401 C400 Cl6 132(10)
C400 C401 Cl5 118(10)
C112 C111 C110 100(10)
C111 C112 C113 103(10)
C114 C113 C112 109(10)
C117 C116 C115 107(10)
C117 C116 C118 43(10)
C115 C116 C118 147(10)
C116 C117 C118 101(10)
C117 C118 C119 108(10)
C117 C118 C116 35(10)
C119 C118 C116 144(10)

loop_
_geom_bond_atom_site_label_1
_geom_bond_atom_site_label_2
_geom_bond_distance
Mo1 N1 1.72(9)
Mo1 O1 1.89(10)
Mo1 O8 1.95(11)
Mo1 O3 1.98(9)
Mo1 O7 2.03(11)
Mo1 O16 2.23(7)
Mo1 Mo3 3.214(14)
Mo2 N2 1.71(14)
Mo2 O4 1.91(10)
Mo2 O2 1.94(10)
Mo2 O1 1.97(7)
Mo2 O9 2.02(11)
Mo2 O16 2.23(10)
Mo2 Mo3 3.215(17)
Mo3 N3 1.76(13)
Mo3 O3 1.89(7)
Mo3 O2 1.96(11)
Mo3 O6 1.98(12)
Mo3 O5 1.99(9)
Mo3 O16 2.21(9)
Mo4 O13 1.70(12)
Mo4 O9 1.87(12)
Mo4 O8 1.92(9)
Mo4 O10 1.93(8)
Mo4 O12 1.98(11)
Mo4 O16 2.42(9)
Mo5 O14 1.71(10)
Mo5 O5 1.87(11)
Mo5 O11 1.91(11)
Mo5 O10 1.94(10)
Mo5 O4 1.97(12)
Mo5 O16 2.40(8)
Mo6 O15 1.64(13)
Mo6 O7 1.86(9)
Mo6 O12 1.89(10)
Mo6 O6 1.91(11)
Mo6 O11 1.95(8)
Mo6 O16 2.39(10)
Mo1' N1' 1.71(12)
Mo1' O2' 1.91(8)
Mo1' O4' 1.92(12)
Mo1' O1' 1.95(10)
Mo1' O9' 2.01(9)
Mo1' O16' 2.24(9)
Mo1' Mo3' 3.220(14)
Mo2' N2' 1.73(10)
Mo2' O3' 1.93(10)
Mo2' O6' 1.97(10)
Mo2' O2' 1.97(9)
Mo2' O5' 2.00(12)
Mo2' O16' 2.22(7)
Mo2' Mo3' 3.215(15)
Mo3' N3' 1.71(14)
Mo3' O1' 1.90(9)
Mo3' O3' 1.95(7)
Mo3' O8' 1.96(9)
Mo3' O7' 1.98(11)
Mo3' O16' 2.20(10)
Mo4' O13' 1.69(10)
Mo4' O9' 1.87(10)
Mo4' O10' 1.89(11)
Mo4' O8' 1.93(11)
Mo4' O12' 1.95(10)
Mo4' O16' 2.42(8)
Mo5' O14' 1.69(14)
Mo5' O5' 1.86(10)
Mo5' O11' 1.91(10)
Mo5' O4' 1.91(11)
Mo5' O10' 1.96(8)
Mo5' O16' 2.42(10)
Mo6' O15' 1.73(12)
Mo6' O7' 1.88(12)
Mo6' O12' 1.89(8)
Mo6' O11' 1.93(11)
Mo6' O6' 1.94(8)
Mo6' O16' 2.40(9)
N1 C16 1.39(11)
N2 C26 1.39(18)
N3 C36 1.36(14)
N1' C16' 1.42(14)
N2' C26' 1.41(11)
N3' C36' 1.42(16)
C11 C12 1.3900
C11 C16 1.3900
C11 C17 1.45(15)
C12 C13 1.3900
C13 C14 1.3900
C14 C15 1.3900
C15 C16 1.3900
C15 C18 1.40(19)
C21 C27 1.1(4)
C21 C22 1.3900(19)
C21 C26 1.3900
C22 C23 1.390(2)
C23 C24 1.3900
C24 C25 1.3900
C25 C26 1.3900
C25 C28 1.5(2)
C31 C32 1.3900
C31 C36 1.3900
C31 C37 1.55(15)
C32 C33 1.3900
C33 C34 1.3900
C34 C35 1.3900
C35 C36 1.3900
C35 C38 1.5(2)
C11' C12' 1.3900
C11' C16' 1.3900(11)
C11' C17' 1.40(19)
C12' C13' 1.3900
C13' C14' 1.3900
C14' C15' 1.3900
C15' C16' 1.3900
C15' C18' 1.52(16)
C21' C22' 1.3900
C21' C26' 1.3900
C21' C27' 1.47(15)
C22' C23' 1.3900
C23' C24' 1.3900
C24' C25' 1.3900
C24' C2D' 3.1(15)
C25' C26' 1.3900
C25' C28' 1.7(3)
C25' C2D' 3.0(8)
C31' C32' 1.3900(11)
C31' C36' 1.3900
C31' C37' 1.5(2)
C32' C33' 1.3900
C33' C34' 1.3900
C34' C35' 1.3900
C35' C36' 1.3900
C35' C38' 1.57(13)
C17 C1A 1.654(8)
C17 C1B 1.654(7)
C18 C1C 1.655(8)
C18 C1D 1.654(7)
C27 C2B 1.655(8)
C27 C2A 1.659(10)
C28 C2C 1.653(8)
C28 C2D 1.654(8)
C37 C3B 1.653(8)
C37 C3A 1.653(8)
C38 C3C 1.656(10)
C38 C3D 1.654(8)
C17' C1A' 1.654(8)
C17' C1B' 1.654(7)
C18' C1C' 1.654(8)
C18' C1D' 1.654(7)
C27' C2A' 1.654(7)
C27' C2B' 1.654(8)
C28' C2C' 1.656(12)
C28' C2D' 2.2(6)
C37' C3A' 1.654(8)
C37' C3B' 1.654(7)
C38' C3C' 1.654(7)
C38' C3D' 1.654(8)
N40 C47 1.5(3)
N40 C55 1.5(3)
N40 C43 1.5(2)
N40 C51 1.6(3)
C40 C41 1.6(3)
C41 C42 1.7(2)
C42 C43 1.5(3)
C44 C45 1.8(8)
C45 C46 1.8(6)
C46 C47 1.4(4)
C49 C50 1.5(4)
C50 C51 1.5(3)
C53 C54 1.5(4)
C54 C55 1.7(4)
N60 C67 1.4(2)
N60 C63 1.52(18)
N60 C75 1.6(2)
N60 C71 1.6(2)
C60 C63 1.2(10)
C60 C62 0.9(9)
C60 C61 1.5(11)
C61 C62 1.7(3)
C62 C63 1.5(3)
C64 C65 1.5(4)
C65 C66 1.6(4)
C66 C67 1.6(3)
C68 C69 1.6(3)
C69 C70 1.5(2)
C70 C71 1.6(2)
C72 C73 1.5(3)
C73 C74 1.5(2)
C74 C75 1.6(3)
N90 C101 1.5(3)
N90 C105 1.55(19)
N90 C93 1.6(2)
N90 C97 1.56(19)
C90 C91 1.5(4)
C91 C92 1.7(3)
C92 C93 1.4(3)
C94 C95 0.8(18)
C95 C96 1.6(5)
C96 C97 1.5(2)
C99 C100 1.4(5)
C100 C101 1.6(4)
C102 C103 1.6(3)
C103 C104 1.48(19)
C104 C105 1.6(2)
Cl1 C200 1.76(18)
Cl2 C201 1.86(18)
C201 C200 1.4(3)
Cl3 C300 2.0(3)
Cl4 C301 1.8(4)
C300 C301 1.5(6)
Cl5 C401 1.7(2)
Cl6 C400 1.9(5)
C400 C401 1.2(6)
C110 C111 1.8(6)
C111 C112 1.5(6)
C112 C113 1.8(5)
C113 C114 1.7(5)
C115 C116 1.8(6)
C116 C117 1.1(4)
C116 C118 1.9(5)
C117 C118 1.3(4)
C118 C119 1.6(4)
